data_1560888
loop_
_publ_author_name
'Cramer, Alisha J.'
'Cole, Jacqueline M.'

_publ_section_title
;
 Host-guest prospects of neodymium and gadolinium ultraphosphate
 frameworks for nuclear waste storage: Multi-temperature topological
 analysis of nanoporous cages in RP5O14
;
_journal_name_full 'Journal of Solid State Chemistry'
_journal_page_first 250
_journal_page_last 257
_journal_paper_doi 10.1016/j.jssc.2018.07.020
_journal_volume 266
_journal_year 2018
_chemical_formula_sum 'Gd O14 P5'
_chemical_formula_weight 536.10
_space_group_IT_number 53
_space_group_name_Hall '-P 2ac 2'
_space_group_name_H-M_alt 'P m n a'
_symmetry_cell_setting orthorhombic
_symmetry_space_group_name_H-M 'P m n a'
_atom_sites_solution_hydrogens none
_atom_sites_solution_primary direct
_atom_sites_solution_secondary difmap
_audit_creation_method SHELXL-97
_cell_angle_alpha 90.00
_cell_angle_beta 90.00
_cell_angle_gamma 90.00
_cell_formula_units_Z 4
_cell_length_a 12.979(3)
_cell_length_b 8.7500(17)
_cell_length_c 8.9240(18)
_cell_measurement_reflns_used 512
_cell_measurement_temperature 380(2)
_cell_measurement_theta_max 28.28
_cell_measurement_theta_min 2.0
_cell_volume 1013.5(4)
_computing_cell_refinement
;
Rigaku CrystalClear-SM Expert 2.0
;
_computing_data_collection 'Rigaku CrystalClear-SM Expert 2.0'
_computing_data_reduction
;
Rigaku CrystalClear-SM Expert 2.0
;
_computing_molecular_graphics
;
SHELXTL-PLUS (Sheldrick, 1995)
;
_computing_publication_material 'SHELXL-97 (Sheldrick, 1997)'
_computing_structure_refinement 'SHELXL-97 (Sheldrick, 1997)'
_computing_structure_solution 'SHELXS-97 (Sheldrick, 1990)'
_diffrn_ambient_temperature 380(2)
_diffrn_measured_fraction_theta_full 0.836
_diffrn_measured_fraction_theta_max 0.836
_diffrn_measurement_device_type 'Rigaku Saturn 724+ CCD'
_diffrn_measurement_method '\w scans'
_diffrn_radiation_monochromator graphite
_diffrn_radiation_source 'fine-focus sealed tube'
_diffrn_radiation_type MoK\a
_diffrn_radiation_wavelength 0.71073
_diffrn_reflns_av_R_equivalents 0.0992
_diffrn_reflns_av_sigmaI/netI 0.0680
_diffrn_reflns_limit_h_max 17
_diffrn_reflns_limit_h_min -17
_diffrn_reflns_limit_k_max 7
_diffrn_reflns_limit_k_min -11
_diffrn_reflns_limit_l_max 12
_diffrn_reflns_limit_l_min -6
_diffrn_reflns_number 3717
_diffrn_reflns_theta_full 30.56
_diffrn_reflns_theta_max 30.56
_diffrn_reflns_theta_min 3.26
_diffrn_standards_decay_% 0
_diffrn_standards_interval_count 0
_diffrn_standards_interval_time 0
_diffrn_standards_number 0
_exptl_absorpt_coefficient_mu 7.422
_exptl_absorpt_correction_T_max 0.105
_exptl_absorpt_correction_T_min 0.069
_exptl_absorpt_correction_type empirical
_exptl_absorpt_process_details
;
T. Higashi, ABSCOR, empirical absorption correction
;
_exptl_crystal_colour colourless
_exptl_crystal_density_diffrn 3.514
_exptl_crystal_density_method 'not measured'
_exptl_crystal_description block
_exptl_crystal_F_000 1004
_exptl_crystal_size_max 0.4
_exptl_crystal_size_mid 0.4
_exptl_crystal_size_min 0.3
_refine_diff_density_max 1.216
_refine_diff_density_min -1.355
_refine_diff_density_rms 0.279
_refine_ls_extinction_coef 0.0145(14)
_refine_ls_extinction_expression Fc^*^=kFc[1+0.001xFc^2^\l^3^/sin(2\q)]^-1/4^
_refine_ls_extinction_method SHELXL
_refine_ls_goodness_of_fit_ref 1.184
_refine_ls_hydrogen_treatment none
_refine_ls_matrix_type full
_refine_ls_number_parameters 99
_refine_ls_number_reflns 1364
_refine_ls_number_restraints 0
_refine_ls_restrained_S_all 1.184
_refine_ls_R_factor_all 0.0447
_refine_ls_R_factor_gt 0.0418
_refine_ls_shift/su_max 0.000
_refine_ls_shift/su_mean 0.000
_refine_ls_structure_factor_coef Fsqd
_refine_ls_weighting_details 'calc w=1/[\s^2^(Fo^2^)+(0.0564P)^2^+2.4956P] where P=(Fo^2^+2Fc^2^)/3'
_refine_ls_weighting_scheme calc
_refine_ls_wR_factor_gt 0.1122
_refine_ls_wR_factor_ref 0.1137
_reflns_number_gt 1298
_reflns_number_total 1364
_reflns_threshold_expression >2sigma(I)
_cod_data_source_file 2gd380d-2aortho.cif
_cod_data_source_block 2gd380d-2a
_cod_original_cell_volume 1013.5(3)
_cod_original_sg_symbol_H-M Pmna
_cod_database_code 1560888

loop_
_symmetry_equiv_pos_as_xyz
'x, y, z'
'-x+1/2, -y, z+1/2'
'-x+1/2, y, -z+1/2'
'x, -y, -z'
'-x, -y, -z'
'x-1/2, y, -z-1/2'
'x-1/2, -y, z-1/2'
'-x, y, z'

loop_
_atom_site_label
_atom_site_type_symbol
_atom_site_fract_x
_atom_site_fract_y
_atom_site_fract_z
_atom_site_U_iso_or_equiv
_atom_site_adp_type
_atom_site_occupancy
_atom_site_symmetry_multiplicity
_atom_site_calc_flag
_atom_site_refinement_flags
_atom_site_disorder_assembly
_atom_site_disorder_group
Gd1 Gd 0.0000 0.77712(4) 0.19013(4) 0.0092(2) Uani 1 2 d S . .
P1 P -0.16479(11) 1.26330(16) 0.45109(16) 0.0104(3) Uani 1 1 d . . .
P2 P 0.0000 1.1848(3) 0.2449(2) 0.0103(4) Uani 1 2 d S . .
P3 P -0.32777(15) 1.5000 0.5000 0.0098(4) Uani 1 2 d S . .
P4 P -0.29778(15) 1.0000 0.5000 0.0118(4) Uani 1 2 d S . .
O1 O -0.3512(3) 0.9140(5) 0.3832(5) 0.0202(9) Uani 1 1 d . . .
O2 O -0.0942(4) 1.2857(6) 0.3124(4) 0.0167(10) Uani 1 1 d . . .
O3 O 0.0000 1.0313(9) 0.3127(6) 0.0167(13) Uani 1 2 d S . .
O4 O -0.1132(4) 0.7269(5) 0.4058(5) 0.0227(10) Uani 1 1 d . . .
O5 O -0.2477(4) 1.3873(7) 0.4184(5) 0.0281(11) Uani 1 1 d . . .
O6 O 0.1167(4) 0.5814(5) 0.1188(5) 0.0202(9) Uani 1 1 d . . .
O7 O 0.0000 0.7913(9) -0.0808(7) 0.0218(15) Uani 1 2 d S . .
O8 O -0.2192(4) 1.1099(6) 0.4143(5) 0.0293(12) Uani 1 1 d . . .

loop_
_atom_site_aniso_label
_atom_site_aniso_U_11
_atom_site_aniso_U_22
_atom_site_aniso_U_33
_atom_site_aniso_U_23
_atom_site_aniso_U_13
_atom_site_aniso_U_12
Gd1 0.0101(3) 0.0089(3) 0.0085(3) -0.00014(12) 0.000 0.000
P1 0.0102(6) 0.0102(7) 0.0106(6) -0.0007(4) 0.0004(4) 0.0020(5)
P2 0.0108(8) 0.0118(9) 0.0084(8) -0.0016(8) 0.000 0.000
P3 0.0092(7) 0.0090(9) 0.0113(7) 0.0001(6) 0.000 0.000
P4 0.0104(8) 0.0115(9) 0.0133(7) -0.0009(7) 0.000 0.000
O1 0.0176(19) 0.018(2) 0.025(2) -0.0015(16) -0.0070(16) -0.0030(17)
O2 0.013(2) 0.017(3) 0.020(2) 0.0031(15) 0.0038(14) 0.0056(16)
O3 0.016(3) 0.016(3) 0.017(2) 0.001(2) 0.000 0.000
O4 0.027(2) 0.029(3) 0.0120(18) -0.0005(17) 0.0101(17) -0.005(2)
O5 0.027(2) 0.041(3) 0.0164(19) -0.001(2) 0.0021(16) 0.022(3)
O6 0.023(2) 0.016(2) 0.0217(19) -0.0047(16) 0.0029(16) 0.0068(19)
O7 0.026(3) 0.030(4) 0.010(3) -0.001(3) 0.000 0.000
O8 0.039(3) 0.027(3) 0.022(2) -0.014(2) 0.015(2) -0.026(2)

loop_
_atom_type_symbol
_atom_type_description
_atom_type_scat_dispersion_real
_atom_type_scat_dispersion_imag
_atom_type_scat_source
O O 0.0106 0.0060 'International Tables Vol C Tables 4.2.6.8 and 6.1.1.4'
P P 0.1023 0.0942 'International Tables Vol C Tables 4.2.6.8 and 6.1.1.4'
Gd Gd -0.1653 3.9035 'International Tables Vol C Tables 4.2.6.8 and 6.1.1.4'

loop_
_geom_angle_atom_site_label_1
_geom_angle_atom_site_label_2
_geom_angle_atom_site_label_3
_geom_angle
_geom_angle_site_symmetry_1
_geom_angle_site_symmetry_3
O1 Gd1 O1 109.5(2) 3_455 6_656
O1 Gd1 O6 76.71(17) 3_455 8
O1 Gd1 O6 144.36(16) 6_656 8
O1 Gd1 O6 144.36(16) 3_455 .
O1 Gd1 O6 76.71(17) 6_656 .
O6 Gd1 O6 79.3(2) 8 .
O1 Gd1 O7 72.41(14) 3_455 .
O1 Gd1 O7 72.41(14) 6_656 .
O6 Gd1 O7 76.66(18) 8 .
O6 Gd1 O7 76.66(18) . .
O1 Gd1 O4 142.58(16) 3_455 8
O1 Gd1 O4 79.59(17) 6_656 8
O6 Gd1 O4 117.52(16) 8 8
O6 Gd1 O4 72.53(16) . 8
O7 Gd1 O4 142.21(13) . 8
O1 Gd1 O4 79.59(17) 3_455 .
O1 Gd1 O4 142.58(16) 6_656 .
O6 Gd1 O4 72.53(16) 8 .
O6 Gd1 O4 117.52(16) . .
O7 Gd1 O4 142.21(13) . .
O4 Gd1 O4 73.3(3) 8 .
O1 Gd1 O3 70.58(13) 3_455 .
O1 Gd1 O3 70.58(13) 6_656 .
O6 Gd1 O3 139.98(11) 8 .
O6 Gd1 O3 139.98(11) . .
O7 Gd1 O3 113.3(2) . .
O4 Gd1 O3 79.33(15) 8 .
O4 Gd1 O3 79.33(15) . .
O4 P1 O8 116.7(3) 4_576 .
O4 P1 O2 115.1(3) 4_576 .
O8 P1 O2 102.1(3) . .
O4 P1 O5 116.4(3) 4_576 .
O8 P1 O5 104.4(4) . .
O2 P1 O5 99.8(3) . .
O3 P2 O7 122.4(4) . 5_575
O3 P2 O2 110.1(2) . 8
O7 P2 O2 106.9(2) 5_575 8
O3 P2 O2 110.1(2) . .
O7 P2 O2 106.9(2) 5_575 .
O2 P2 O2 97.7(4) 8 .
O6 P3 O6 121.2(4) 7_576 6_566
O6 P3 O5 110.3(3) 7_576 .
O6 P3 O5 106.7(2) 6_566 .
O6 P3 O5 106.7(2) 7_576 4_586
O6 P3 O5 110.3(3) 6_566 4_586
O5 P3 O5 99.4(4) . 4_586
O1 P4 O1 123.3(4) . 4_576
O1 P4 O8 105.8(2) . .
O1 P4 O8 109.6(3) 4_576 .
O1 P4 O8 109.6(3) . 4_576
O1 P4 O8 105.8(2) 4_576 4_576
O8 P4 O8 100.6(5) . 4_576
P4 O1 Gd1 147.8(3) . 6_556
P1 O2 P2 132.2(3) . .
P2 O3 Gd1 129.5(3) . .
P1 O4 Gd1 163.3(3) 4_576 .
P1 O5 P3 142.2(3) . .
P3 O6 Gd1 149.1(3) 6_646 .
P2 O7 Gd1 174.8(5) 5_575 .
P1 O8 P4 135.3(3) . .

loop_
_geom_bond_atom_site_label_1
_geom_bond_atom_site_label_2
_geom_bond_distance
_geom_bond_site_symmetry_2
Gd1 O1 2.364(4) 3_455
Gd1 O1 2.364(4) 6_656
Gd1 O6 2.373(4) 8
Gd1 O6 2.373(4) .
Gd1 O7 2.421(6) .
Gd1 O4 2.461(5) 8
Gd1 O4 2.461(5) .
Gd1 O3 2.478(7) .
P1 O4 1.445(5) 4_576
P1 O8 1.552(5) .
P1 O2 1.553(5) .
P1 O5 1.555(5) .
P2 O3 1.473(7) .
P2 O7 1.479(6) 5_575
P2 O2 1.623(5) 8
P2 O2 1.623(5) .
P3 O6 1.467(4) 7_576
P3 O6 1.467(4) 6_566
P3 O5 1.608(5) .
P3 O5 1.608(5) 4_586
P4 O1 1.461(4) .
P4 O1 1.461(4) 4_576
P4 O8 1.597(5) .
P4 O8 1.597(5) 4_576
O1 Gd1 2.364(4) 6_556
O4 P1 1.445(5) 4_576
O6 P3 1.467(4) 6_646
O7 P2 1.479(6) 5_575

_cod_database_fobs_code 1560888
